data_7200710
loop_
_publ_author_name
'Feller, Russell K.'
'Cheetham, Anthony K.'

_publ_section_title
;
 Structural and chemical complexity in multicomponent
 inorganic--organic framework materials
;
_journal_issue 6
_journal_name_full CrystEngComm
_journal_page_first 980
_journal_paper_doi 10.1039/b820718f
_journal_volume 11
_journal_year 2009
_chemical_formula_sum 'C26 H21 Cu N2 O12.5 Zn'
_chemical_formula_weight 690.36
_chemical_name_systematic
;
?
;
_space_group_IT_number 14
_symmetry_cell_setting monoclinic
_symmetry_space_group_name_Hall '-P 2yn'
_symmetry_space_group_name_H-M 'P 1 21/n 1'
_atom_sites_solution_hydrogens geom
_atom_sites_solution_primary direct
_atom_sites_solution_secondary difmap
_audit_creation_method SHELXL-97
_cell_angle_alpha 90.00
_cell_angle_beta 95.508(4)
_cell_angle_gamma 90.00
_cell_formula_units_Z 4
_cell_length_a 9.6780(12)
_cell_length_b 11.9246(16)
_cell_length_c 22.738(3)
_cell_measurement_temperature 298(2)
_cell_volume 2612.0(6)
_computing_cell_refinement 'Bruker SMART'
_computing_data_collection 'Bruker SMART'
_computing_data_reduction 'Bruker SAINT'
_computing_molecular_graphics 'Bruker SHELXTL'
_computing_publication_material 'Bruker SHELXTL'
_computing_structure_refinement 'SHELXL-97 (Sheldrick, 1997)'
_computing_structure_solution 'SHELXS-97 (Sheldrick, 1990)'
_diffrn_ambient_temperature 298(2)
_diffrn_measured_fraction_theta_full 1.000
_diffrn_measured_fraction_theta_max 1.000
_diffrn_measurement_device_type 'CCD area detector'
_diffrn_measurement_method 'phi and omega scans'
_diffrn_radiation_monochromator graphite
_diffrn_radiation_source 'fine-focus sealed tube'
_diffrn_radiation_type MoK\a
_diffrn_radiation_wavelength 0.71073
_diffrn_reflns_av_R_equivalents 0.1241
_diffrn_reflns_av_sigmaI/netI 0.1663
_diffrn_reflns_limit_h_max 11
_diffrn_reflns_limit_h_min -11
_diffrn_reflns_limit_k_max 14
_diffrn_reflns_limit_k_min -14
_diffrn_reflns_limit_l_max 27
_diffrn_reflns_limit_l_min -27
_diffrn_reflns_number 20027
_diffrn_reflns_theta_full 25.19
_diffrn_reflns_theta_max 25.19
_diffrn_reflns_theta_min 1.80
_exptl_absorpt_coefficient_mu 1.807
_exptl_absorpt_correction_T_max 0.2900
_exptl_absorpt_correction_T_min 0.2262
_exptl_absorpt_correction_type empirical
_exptl_crystal_colour Blue-green
_exptl_crystal_density_diffrn 1.756
_exptl_crystal_density_method 'not measured'
_exptl_crystal_description Block
_exptl_crystal_F_000 1400
_exptl_crystal_size_max 0.20
_exptl_crystal_size_mid 0.15
_exptl_crystal_size_min 0.10
_refine_diff_density_max 0.696
_refine_diff_density_min -0.452
_refine_diff_density_rms 0.112
_refine_ls_extinction_method none
_refine_ls_goodness_of_fit_ref 0.812
_refine_ls_hydrogen_treatment mixed
_refine_ls_matrix_type full
_refine_ls_number_parameters 404
_refine_ls_number_reflns 4706
_refine_ls_number_restraints 8
_refine_ls_restrained_S_all 0.811
_refine_ls_R_factor_all 0.1284
_refine_ls_R_factor_gt 0.0518
_refine_ls_shift/su_max 0.001
_refine_ls_shift/su_mean 0.000
_refine_ls_structure_factor_coef Fsqd
_refine_ls_weighting_details 'calc w=1/[\s^2^(Fo^2^)+(0.0407P)^2^+0.0000P] where P=(Fo^2^+2Fc^2^)/3'
_refine_ls_weighting_scheme calc
_refine_ls_wR_factor_gt 0.0998
_refine_ls_wR_factor_ref 0.1161
_reflns_number_gt 2148
_reflns_number_total 4706
_reflns_threshold_expression >2sigma(I)
_cod_data_source_file b820718f.txt
_cod_data_source_block peacockm
_cod_depositor_comments
;
The following automatic conversions were performed:
'_symmetry_cell_setting' value 'Monoclinic' changed to 'monoclinic'
according to '/home/saulius/struct/CIF-dictionaries/cif_core.dic'
dictionary named 'cif_core.dic' version 2.4.1 from 2010-06-29.

Automatic conversion script
Id: cif_fix_enum 1527 2010-12-29 10:47:43Z saulius 
;
_cod_original_cell_volume 2611.9(6)
_cod_original_sg_symbol_H-M P2(1)/n
_cod_original_formula_sum 'C26 H21 Cu N2 O12.50 Zn'
_cod_database_code 7200710

loop_
_symmetry_equiv_pos_as_xyz
'x, y, z'
'-x+1/2, y+1/2, -z+1/2'
'-x, -y, -z'
'x-1/2, -y-1/2, z-1/2'

loop_
_atom_site_label
_atom_site_type_symbol
_atom_site_fract_x
_atom_site_fract_y
_atom_site_fract_z
_atom_site_U_iso_or_equiv
_atom_site_adp_type
_atom_site_occupancy
_atom_site_symmetry_multiplicity
_atom_site_calc_flag
_atom_site_refinement_flags
_atom_site_disorder_assembly
_atom_site_disorder_group
Cu1 Cu 0.49495(8) 0.23040(6) 0.17546(4) 0.0320(3) Uani 1 1 d . . .
Zn1 Zn 0.26170(7) 1.11526(6) 0.05610(4) 0.0339(3) Uani 1 1 d D . .
O1 O 0.7001(4) 0.2541(3) 0.18791(19) 0.0333(11) Uani 1 1 d . . .
O2 O 0.6046(4) 0.0907(3) 0.1946(2) 0.0380(12) Uani 1 1 d . . .
O3 O 1.2434(4) 0.2592(4) 0.2518(2) 0.0484(14) Uani 1 1 d . . .
O4 O 1.3175(4) 0.1609(3) 0.1772(2) 0.0347(12) Uani 1 1 d . . .
O5 O 1.0040(4) -0.1818(3) 0.2086(2) 0.0349(12) Uani 1 1 d . . .
H5 H 1.0857 -0.2010 0.2134 0.052 Uiso 1 1 calc R . .
O6 O -0.0298(4) 1.0725(3) 0.0581(2) 0.0393(13) Uani 1 1 d . . .
O7 O 0.1138(4) 1.2163(3) 0.06778(19) 0.0361(12) Uani 1 1 d . . .
O8 O -0.5484(4) 1.1756(3) 0.06758(19) 0.0304(11) Uani 1 1 d . . .
O9 O -0.6073(4) 1.3139(4) 0.0047(2) 0.0429(13) Uani 1 1 d . . .
O10 O -0.1710(4) 1.5559(3) 0.0274(2) 0.0425(13) Uani 1 1 d . . .
H10 H -0.2351 1.5876 0.0079 0.064 Uiso 1 1 calc R . .
O11 O 0.2311(5) 1.0828(4) -0.0323(2) 0.0430(13) Uani 1 1 d D . .
H11B H 0.168(5) 1.039(4) -0.0418(11) 0.062(19) Uiso 1 1 d D . .
H11A H 0.222(6) 1.140(2) -0.0530(10) 0.062(19) Uiso 1 1 d D . .
O12 O 0.6757(7) 0.2412(5) 0.3884(3) 0.0715(18) Uani 1 1 d D . .
H12A H 0.650(9) 0.183(5) 0.403(4) 0.14(3) Uiso 1 1 d D . .
H12B H 0.620(8) 0.259(7) 0.361(3) 0.14(3) Uiso 1 1 d D . .
N1 N 0.4437(5) 0.3859(4) 0.1542(2) 0.0260(13) Uani 1 1 d . . .
N2 N 0.2944(5) 0.9558(4) 0.0816(2) 0.0298(14) Uani 1 1 d . . .
C1 C 0.9961(6) -0.0671(5) 0.2070(3) 0.0231(15) Uani 1 1 d . . .
C2 C 0.8670(6) -0.0190(5) 0.2022(3) 0.0302(17) Uani 1 1 d . . .
H2 H 0.7880 -0.0638 0.1994 0.036 Uiso 1 1 calc R . .
C3 C 0.8544(6) 0.0963(5) 0.2015(3) 0.0254(16) Uani 1 1 d . . .
C4 C 0.9706(6) 0.1633(5) 0.2063(3) 0.0269(16) Uani 1 1 d . . .
H4 H 0.9620 0.2409 0.2072 0.032 Uiso 1 1 calc R . .
C5 C 1.1008(6) 0.1138(5) 0.2099(3) 0.0218(15) Uani 1 1 d . . .
C6 C 1.1111(6) -0.0019(5) 0.2089(3) 0.0299(17) Uani 1 1 d . . .
H6 H 1.1981 -0.0353 0.2095 0.036 Uiso 1 1 calc R . .
C7 C 0.7134(7) 0.1506(6) 0.1944(3) 0.0303(17) Uani 1 1 d . . .
C8 C 1.2299(6) 0.1847(5) 0.2136(3) 0.0267(16) Uani 1 1 d . . .
C11 C 0.5415(7) 0.4651(5) 0.1572(3) 0.0297(17) Uani 1 1 d . . .
H11 H 0.6326 0.4440 0.1688 0.036 Uiso 1 1 calc R . .
C12 C 0.3163(7) 0.4208(5) 0.1364(3) 0.0331(18) Uani 1 1 d . . .
H12 H 0.2455 0.3677 0.1332 0.040 Uiso 1 1 calc R . .
C13 C 0.5159(6) 0.5752(5) 0.1442(3) 0.0315(17) Uani 1 1 d . . .
H13 H 0.5887 0.6264 0.1478 0.038 Uiso 1 1 calc R . .
C14 C 0.2820(7) 0.5302(5) 0.1223(3) 0.0360(18) Uani 1 1 d . . .
H14 H 0.1904 0.5492 0.1105 0.043 Uiso 1 1 calc R . .
C15 C 0.3837(6) 0.6115(5) 0.1259(3) 0.0263(15) Uani 1 1 d . . .
C16 C 0.3519(6) 0.7314(5) 0.1114(3) 0.0275(16) Uani 1 1 d . . .
C17 C 0.4568(7) 0.8095(5) 0.1086(3) 0.043(2) Uani 1 1 d . . .
H17 H 0.5489 0.7878 0.1167 0.052 Uiso 1 1 calc R . .
C18 C 0.2185(6) 0.7690(5) 0.0989(3) 0.0290(16) Uani 1 1 d . . .
H18 H 0.1446 0.7195 0.1004 0.035 Uiso 1 1 calc R . .
C19 C 0.4257(7) 0.9183(5) 0.0941(3) 0.046(2) Uani 1 1 d . . .
H19 H 0.4983 0.9690 0.0927 0.056 Uiso 1 1 calc R . .
C20 C 0.1933(6) 0.8794(5) 0.0842(3) 0.0294(16) Uani 1 1 d . . .
H20 H 0.1017 0.9023 0.0757 0.035 Uiso 1 1 calc R . .
C21 C -0.2044(6) 1.4454(5) 0.0346(3) 0.0266(16) Uani 1 1 d . . .
C22 C -0.0971(6) 1.3689(5) 0.0456(3) 0.0291(17) Uani 1 1 d . . .
H22 H -0.0054 1.3929 0.0470 0.035 Uiso 1 1 calc R . .
C23 C -0.1260(6) 1.2582(5) 0.0543(3) 0.0236(15) Uani 1 1 d . . .
C24 C -0.2637(6) 1.2220(5) 0.0517(3) 0.0270(16) Uani 1 1 d . . .
H24 H -0.2826 1.1468 0.0582 0.032 Uiso 1 1 calc R . .
C25 C -0.3707(6) 1.2951(5) 0.0397(3) 0.0231(15) Uani 1 1 d . . .
C26 C -0.3394(6) 1.4077(5) 0.0305(3) 0.0292(17) Uani 1 1 d . . .
H26 H -0.4114 1.4583 0.0213 0.035 Uiso 1 1 calc R . .
C27 C -0.0085(7) 1.1758(5) 0.0608(3) 0.0263(16) Uani 1 1 d . . .
C28 C -0.5201(6) 1.2605(6) 0.0362(3) 0.0282(16) Uani 1 1 d . . .
O13 O -0.0476(17) 0.5117(13) 0.1838(7) 0.161(8) Uani 0.50 1 d P . .

loop_
_atom_site_aniso_label
_atom_site_aniso_U_11
_atom_site_aniso_U_22
_atom_site_aniso_U_33
_atom_site_aniso_U_23
_atom_site_aniso_U_13
_atom_site_aniso_U_12
Cu1 0.0187(4) 0.0235(5) 0.0538(6) 0.0075(4) 0.0030(4) 0.0013(4)
Zn1 0.0197(4) 0.0217(4) 0.0598(6) 0.0038(4) 0.0010(4) 0.0016(4)
O1 0.028(3) 0.027(3) 0.045(3) 0.002(2) 0.004(2) 0.008(2)
O2 0.019(2) 0.025(3) 0.069(4) 0.004(2) -0.002(2) -0.001(2)
O3 0.035(3) 0.049(3) 0.063(4) -0.027(3) 0.013(3) -0.017(2)
O4 0.021(3) 0.031(3) 0.052(3) 0.002(2) 0.005(2) -0.003(2)
O5 0.024(3) 0.024(3) 0.056(3) 0.005(2) -0.002(3) 0.005(2)
O6 0.031(3) 0.022(3) 0.064(4) -0.005(2) -0.003(2) 0.005(2)
O7 0.021(3) 0.030(3) 0.057(3) -0.002(2) 0.000(2) -0.005(2)
O8 0.023(2) 0.030(3) 0.038(3) 0.010(2) 0.002(2) -0.007(2)
O9 0.022(3) 0.048(3) 0.057(4) 0.017(3) -0.007(2) 0.004(2)
O10 0.036(3) 0.022(3) 0.068(4) 0.019(2) -0.001(3) 0.001(2)
O11 0.039(3) 0.028(3) 0.060(4) 0.010(3) -0.003(3) -0.007(2)
O12 0.088(5) 0.049(4) 0.071(5) 0.007(3) -0.029(4) 0.001(3)
N1 0.020(3) 0.025(3) 0.033(3) 0.003(3) 0.000(3) -0.002(3)
N2 0.021(3) 0.035(3) 0.034(4) -0.006(3) 0.003(3) 0.006(3)
C1 0.021(4) 0.015(3) 0.033(4) 0.004(3) 0.006(3) -0.003(3)
C2 0.023(4) 0.025(4) 0.043(5) 0.004(3) 0.002(3) -0.004(3)
C3 0.015(3) 0.030(4) 0.031(4) 0.001(3) 0.004(3) -0.001(3)
C4 0.017(3) 0.030(4) 0.033(4) 0.003(3) 0.002(3) 0.005(3)
C5 0.014(3) 0.024(4) 0.027(4) 0.002(3) 0.001(3) -0.001(3)
C6 0.020(4) 0.034(4) 0.035(5) -0.001(3) -0.002(3) 0.006(3)
C7 0.024(4) 0.031(4) 0.035(5) -0.005(4) 0.001(3) 0.003(3)
C8 0.021(4) 0.025(4) 0.034(5) 0.004(3) 0.001(3) 0.003(3)
C11 0.026(4) 0.026(4) 0.038(5) 0.007(3) 0.004(3) 0.004(3)
C12 0.032(4) 0.016(4) 0.050(5) 0.000(3) -0.001(4) -0.002(3)
C13 0.020(4) 0.020(4) 0.053(5) -0.004(3) -0.003(3) -0.003(3)
C14 0.029(4) 0.020(4) 0.056(5) 0.010(4) -0.009(4) 0.002(3)
C15 0.030(4) 0.023(4) 0.026(4) 0.008(3) 0.003(3) -0.005(3)
C16 0.023(4) 0.029(4) 0.029(4) 0.003(3) -0.004(3) 0.003(3)
C17 0.030(4) 0.018(4) 0.081(6) 0.011(4) -0.001(4) 0.005(3)
C18 0.025(4) 0.021(4) 0.041(5) 0.000(3) 0.004(3) -0.002(3)
C19 0.028(4) 0.029(4) 0.081(6) 0.010(4) -0.002(4) -0.001(3)
C20 0.020(4) 0.024(4) 0.043(5) 0.006(4) 0.001(3) 0.000(3)
C21 0.015(3) 0.020(4) 0.046(5) 0.003(3) 0.007(3) -0.002(3)
C22 0.016(3) 0.018(4) 0.052(5) 0.003(3) -0.001(3) -0.001(3)
C23 0.019(3) 0.028(4) 0.024(4) 0.004(3) 0.006(3) 0.005(3)
C24 0.028(4) 0.020(3) 0.033(4) 0.004(3) 0.002(3) -0.002(3)
C25 0.018(3) 0.022(4) 0.030(4) -0.001(3) 0.006(3) -0.001(3)
C26 0.018(4) 0.033(4) 0.037(5) 0.008(3) 0.005(3) 0.006(3)
C27 0.027(4) 0.025(4) 0.025(4) -0.006(3) -0.005(3) 0.003(3)
C28 0.018(3) 0.031(4) 0.036(5) -0.008(4) 0.004(3) -0.002(3)
O13 0.232(19) 0.133(13) 0.137(15) -0.098(11) 0.118(14) -0.046(12)

loop_
_atom_type_symbol
_atom_type_description
_atom_type_scat_dispersion_real
_atom_type_scat_dispersion_imag
_atom_type_scat_source
C C 0.0033 0.0016 'International Tables Vol C Tables 4.2.6.8 and 6.1.1.4'
H H 0.0000 0.0000 'International Tables Vol C Tables 4.2.6.8 and 6.1.1.4'
O O 0.0106 0.0060 'International Tables Vol C Tables 4.2.6.8 and 6.1.1.4'
Cu Cu 0.3201 1.2651 'International Tables Vol C Tables 4.2.6.8 and 6.1.1.4'
N N 0.0061 0.0033 'International Tables Vol C Tables 4.2.6.8 and 6.1.1.4'
Zn Zn 0.2839 1.4301 'International Tables Vol C Tables 4.2.6.8 and 6.1.1.4'

loop_
_geom_angle_atom_site_label_1
_geom_angle_atom_site_label_2
_geom_angle_atom_site_label_3
_geom_angle
_geom_angle_site_symmetry_1
_geom_angle_site_symmetry_3
_geom_angle_publ_flag
O4 Cu1 N1 102.01(18) 1_455 . ?
O4 Cu1 O1 160.22(17) 1_455 . ?
N1 Cu1 O1 97.19(18) . . ?
O4 Cu1 O2 95.36(17) 1_455 . ?
N1 Cu1 O2 162.57(19) . . ?
O1 Cu1 O2 65.65(16) . . ?
O4 Cu1 C7 128.5(2) 1_455 . ?
N1 Cu1 C7 129.5(2) . . ?
O1 Cu1 C7 32.51(18) . . ?
O2 Cu1 C7 33.22(18) . . ?
O7 Zn1 O8 117.02(17) . 1_655 ?
O7 Zn1 N2 131.16(19) . . ?
O8 Zn1 N2 100.88(19) 1_655 . ?
O7 Zn1 O11 102.53(19) . . ?
O8 Zn1 O11 104.21(18) 1_655 . ?
N2 Zn1 O11 96.25(19) . . ?
C7 O1 Cu1 88.1(4) . . ?
C7 O2 Cu1 87.3(4) . . ?
C8 O4 Cu1 125.0(4) . 1_655 ?
C1 O5 H5 109.5 . . ?
C27 O7 Zn1 116.3(4) . . ?
C28 O8 Zn1 117.5(4) . 1_455 ?
C21 O10 H10 109.5 . . ?
Zn1 O11 H11B 115(2) . . ?
Zn1 O11 H11A 114(2) . . ?
H11B O11 H11A 109(3) . . ?
H12A O12 H12B 109(4) . . ?
C12 N1 C11 115.3(5) . . ?
C12 N1 Cu1 125.1(4) . . ?
C11 N1 Cu1 119.6(4) . . ?
C20 N2 C19 116.1(5) . . ?
C20 N2 Zn1 124.1(4) . . ?
C19 N2 Zn1 119.6(4) . . ?
C6 C1 O5 121.9(5) . . ?
C6 C1 C2 120.1(6) . . ?
O5 C1 C2 117.9(5) . . ?
C1 C2 C3 119.8(6) . . ?
C1 C2 H2 120.1 . . ?
C3 C2 H2 120.1 . . ?
C4 C3 C2 120.5(6) . . ?
C4 C3 C7 119.0(6) . . ?
C2 C3 C7 120.5(6) . . ?
C3 C4 C5 119.3(6) . . ?
C3 C4 H4 120.3 . . ?
C5 C4 H4 120.3 . . ?
C6 C5 C4 119.3(5) . . ?
C6 C5 C8 120.0(5) . . ?
C4 C5 C8 120.7(6) . . ?
C1 C6 C5 120.8(6) . . ?
C1 C6 H6 119.6 . . ?
C5 C6 H6 119.6 . . ?
O1 C7 O2 118.7(6) . . ?
O1 C7 C3 121.3(6) . . ?
O2 C7 C3 120.0(6) . . ?
O1 C7 Cu1 59.4(3) . . ?
O2 C7 Cu1 59.4(3) . . ?
C3 C7 Cu1 175.5(5) . . ?
O3 C8 O4 125.7(6) . . ?
O3 C8 C5 118.2(6) . . ?
O4 C8 C5 116.1(6) . . ?
N1 C11 C13 123.9(6) . . ?
N1 C11 H11 118.1 . . ?
C13 C11 H11 118.1 . . ?
N1 C12 C14 124.3(6) . . ?
N1 C12 H12 117.8 . . ?
C14 C12 H12 117.8 . . ?
C11 C13 C15 120.8(6) . . ?
C11 C13 H13 119.6 . . ?
C15 C13 H13 119.6 . . ?
C12 C14 C15 119.9(6) . . ?
C12 C14 H14 120.1 . . ?
C15 C14 H14 120.1 . . ?
C13 C15 C14 115.7(6) . . ?
C13 C15 C16 122.3(5) . . ?
C14 C15 C16 122.0(5) . . ?
C18 C16 C17 116.8(6) . . ?
C18 C16 C15 121.9(6) . . ?
C17 C16 C15 121.2(5) . . ?
C19 C17 C16 120.4(6) . . ?
C19 C17 H17 119.8 . . ?
C16 C17 H17 119.8 . . ?
C16 C18 C20 120.4(6) . . ?
C16 C18 H18 119.8 . . ?
C20 C18 H18 119.8 . . ?
N2 C19 C17 123.1(6) . . ?
N2 C19 H19 118.4 . . ?
C17 C19 H19 118.4 . . ?
N2 C20 C18 123.2(6) . . ?
N2 C20 H20 118.4 . . ?
C18 C20 H20 118.4 . . ?
O10 C21 C26 122.6(5) . . ?
O10 C21 C22 118.2(5) . . ?
C26 C21 C22 119.1(6) . . ?
C23 C22 C21 120.1(5) . . ?
C23 C22 H22 120.0 . . ?
C21 C22 H22 120.0 . . ?
C22 C23 C24 120.0(5) . . ?
C22 C23 C27 118.9(5) . . ?
C24 C23 C27 120.9(5) . . ?
C25 C24 C23 121.0(6) . . ?
C25 C24 H24 119.5 . . ?
C23 C24 H24 119.5 . . ?
C24 C25 C26 118.3(5) . . ?
C24 C25 C28 123.1(6) . . ?
C26 C25 C28 118.6(5) . . ?
C21 C26 C25 121.5(6) . . ?
C21 C26 H26 119.3 . . ?
C25 C26 H26 119.3 . . ?
O6 C27 O7 121.8(6) . . ?
O6 C27 C23 121.4(6) . . ?
O7 C27 C23 116.8(5) . . ?
O9 C28 O8 124.1(6) . . ?
O9 C28 C25 119.6(6) . . ?
O8 C28 C25 116.3(6) . . ?

loop_
_geom_bond_atom_site_label_1
_geom_bond_atom_site_label_2
_geom_bond_distance
_geom_bond_site_symmetry_2
_geom_bond_publ_flag
Cu1 O4 1.911(4) 1_455 ?
Cu1 N1 1.968(5) . ?
Cu1 O1 1.999(4) . ?
Cu1 O2 2.001(4) . ?
Cu1 C7 2.321(6) . ?
Zn1 O7 1.909(4) . ?
Zn1 O8 1.968(4) 1_655 ?
Zn1 N2 2.004(5) . ?
Zn1 O11 2.040(5) . ?
O1 C7 1.248(7) . ?
O2 C7 1.273(7) . ?
O3 C8 1.242(7) . ?
O4 C8 1.272(7) . ?
O4 Cu1 1.911(4) 1_655 ?
O5 C1 1.369(6) . ?
O5 H5 0.8200 . ?
O6 C27 1.250(6) . ?
O7 C27 1.274(6) . ?
O8 C28 1.284(7) . ?
O8 Zn1 1.968(4) 1_455 ?
O9 C28 1.231(7) . ?
O10 C21 1.371(6) . ?
O10 H10 0.8200 . ?
O11 H11B 0.817(18) . ?
O11 H11A 0.826(18) . ?
O12 H12A 0.82(2) . ?
O12 H12B 0.82(2) . ?
N1 C12 1.327(7) . ?
N1 C11 1.335(7) . ?
N2 C20 1.343(7) . ?
N2 C19 1.351(7) . ?
C1 C6 1.355(8) . ?
C1 C2 1.370(8) . ?
C2 C3 1.380(8) . ?
C2 H2 0.9300 . ?
C3 C4 1.375(7) . ?
C3 C7 1.505(8) . ?
C4 C5 1.386(7) . ?
C4 H4 0.9300 . ?
C5 C6 1.384(8) . ?
C5 C8 1.504(8) . ?
C6 H6 0.9300 . ?
C11 C13 1.363(8) . ?
C11 H11 0.9300 . ?
C12 C14 1.376(8) . ?
C12 H12 0.9300 . ?
C13 C15 1.377(8) . ?
C13 H13 0.9300 . ?
C14 C15 1.379(8) . ?
C14 H14 0.9300 . ?
C15 C16 1.493(8) . ?
C16 C18 1.371(8) . ?
C16 C17 1.383(8) . ?
C17 C19 1.365(8) . ?
C17 H17 0.9300 . ?
C18 C20 1.374(8) . ?
C18 H18 0.9300 . ?
C19 H19 0.9300 . ?
C20 H20 0.9300 . ?
C21 C26 1.376(7) . ?
C21 C22 1.387(8) . ?
C22 C23 1.368(7) . ?
C22 H22 0.9300 . ?
C23 C24 1.397(7) . ?
C23 C27 1.499(8) . ?
C24 C25 1.361(7) . ?
C24 H24 0.9300 . ?
C25 C26 1.397(8) . ?
C25 C28 1.498(8) . ?
C26 H26 0.9300 . ?

loop_
_geom_hbond_atom_site_label_D
_geom_hbond_atom_site_label_H
_geom_hbond_atom_site_label_A
_geom_hbond_distance_DH
_geom_hbond_distance_HA
_geom_hbond_distance_DA
_geom_hbond_angle_DHA
_geom_hbond_site_symmetry_A
O5 H5 O3 0.82 1.83 2.619(6) 162.1 2_745
O10 H10 O9 0.82 1.92 2.691(6) 155.4 3_485
O11 H11B O6 0.817(18) 1.896(19) 2.710(6) 174(5) 3_575
O11 H11A O12 0.826(18) 1.97(2) 2.786(7) 170(4) 4_575
O12 H12A O10 0.82(2) 2.19(4) 2.926(7) 150(8) 2_535
O12 H12B O5 0.82(2) 2.01(2) 2.828(7) 174(8) 2_655

loop_
_geom_torsion_atom_site_label_1
_geom_torsion_atom_site_label_2
_geom_torsion_atom_site_label_3
_geom_torsion_atom_site_label_4
_geom_torsion
_geom_torsion_site_symmetry_1
_geom_torsion_site_symmetry_2
_geom_torsion_site_symmetry_3
_geom_torsion_site_symmetry_4
_geom_torsion_publ_flag
O4 Cu1 O1 C7 20.2(7) 1_455 . . . ?
N1 Cu1 O1 C7 -173.7(4) . . . . ?
O2 Cu1 O1 C7 3.1(4) . . . . ?
O4 Cu1 O2 C7 -177.3(4) 1_455 . . . ?
N1 Cu1 O2 C7 7.8(8) . . . . ?
O1 Cu1 O2 C7 -3.0(4) . . . . ?
O8 Zn1 O7 C27 -179.3(4) 1_655 . . . ?
N2 Zn1 O7 C27 -42.7(5) . . . . ?
O11 Zn1 O7 C27 67.3(5) . . . . ?
O4 Cu1 N1 C12 -10.0(6) 1_455 . . . ?
O1 Cu1 N1 C12 174.8(5) . . . . ?
O2 Cu1 N1 C12 164.9(6) . . . . ?
C7 Cu1 N1 C12 170.4(5) . . . . ?
O4 Cu1 N1 C11 170.1(5) 1_455 . . . ?
O1 Cu1 N1 C11 -5.2(5) . . . . ?
O2 Cu1 N1 C11 -15.1(9) . . . . ?
C7 Cu1 N1 C11 -9.6(6) . . . . ?
O7 Zn1 N2 C20 35.6(6) . . . . ?
O8 Zn1 N2 C20 177.1(5) 1_655 . . . ?
O11 Zn1 N2 C20 -77.1(5) . . . . ?
O7 Zn1 N2 C19 -148.3(5) . . . . ?
O8 Zn1 N2 C19 -6.8(5) 1_655 . . . ?
O11 Zn1 N2 C19 99.0(5) . . . . ?
C6 C1 C2 C3 -2.4(10) . . . . ?
O5 C1 C2 C3 178.8(6) . . . . ?
C1 C2 C3 C4 -0.8(10) . . . . ?
C1 C2 C3 C7 178.0(6) . . . . ?
C2 C3 C4 C5 2.1(9) . . . . ?
C7 C3 C4 C5 -176.7(6) . . . . ?
C3 C4 C5 C6 -0.4(9) . . . . ?
C3 C4 C5 C8 178.4(6) . . . . ?
O5 C1 C6 C5 -177.0(6) . . . . ?
C2 C1 C6 C5 4.2(10) . . . . ?
C4 C5 C6 C1 -2.8(9) . . . . ?
C8 C5 C6 C1 178.4(6) . . . . ?
Cu1 O1 C7 O2 -5.0(6) . . . . ?
Cu1 O1 C7 C3 174.8(5) . . . . ?
Cu1 O2 C7 O1 5.0(6) . . . . ?
Cu1 O2 C7 C3 -174.8(5) . . . . ?
C4 C3 C7 O1 5.9(9) . . . . ?
C2 C3 C7 O1 -173.0(6) . . . . ?
C4 C3 C7 O2 -174.3(6) . . . . ?
C2 C3 C7 O2 6.8(9) . . . . ?
C4 C3 C7 Cu1 104(6) . . . . ?
C2 C3 C7 Cu1 -75(6) . . . . ?
O4 Cu1 C7 O1 -171.4(3) 1_455 . . . ?
N1 Cu1 C7 O1 8.1(5) . . . . ?
O2 Cu1 C7 O1 -174.9(6) . . . . ?
O4 Cu1 C7 O2 3.5(5) 1_455 . . . ?
N1 Cu1 C7 O2 -177.0(3) . . . . ?
O1 Cu1 C7 O2 174.9(6) . . . . ?
O4 Cu1 C7 C3 88(6) 1_455 . . . ?
N1 Cu1 C7 C3 -92(6) . . . . ?
O1 Cu1 C7 C3 -101(6) . . . . ?
O2 Cu1 C7 C3 85(6) . . . . ?
Cu1 O4 C8 O3 2.9(9) 1_655 . . . ?
Cu1 O4 C8 C5 -175.7(4) 1_655 . . . ?
C6 C5 C8 O3 -129.5(7) . . . . ?
C4 C5 C8 O3 51.7(9) . . . . ?
C6 C5 C8 O4 49.3(8) . . . . ?
C4 C5 C8 O4 -129.5(6) . . . . ?
C12 N1 C11 C13 1.1(9) . . . . ?
Cu1 N1 C11 C13 -179.0(5) . . . . ?
C11 N1 C12 C14 -0.9(10) . . . . ?
Cu1 N1 C12 C14 179.2(5) . . . . ?
N1 C11 C13 C15 -1.0(10) . . . . ?
N1 C12 C14 C15 0.6(11) . . . . ?
C11 C13 C15 C14 0.6(10) . . . . ?
C11 C13 C15 C16 179.9(6) . . . . ?
C12 C14 C15 C13 -0.4(10) . . . . ?
C12 C14 C15 C16 -179.7(6) . . . . ?
C13 C15 C16 C18 -173.4(6) . . . . ?
C14 C15 C16 C18 5.9(10) . . . . ?
C13 C15 C16 C17 8.2(10) . . . . ?
C14 C15 C16 C17 -172.5(7) . . . . ?
C18 C16 C17 C19 0.1(10) . . . . ?
C15 C16 C17 C19 178.6(6) . . . . ?
C17 C16 C18 C20 0.2(9) . . . . ?
C15 C16 C18 C20 -178.2(6) . . . . ?
C20 N2 C19 C17 0.0(10) . . . . ?
Zn1 N2 C19 C17 -176.4(6) . . . . ?
C16 C17 C19 N2 -0.3(11) . . . . ?
C19 N2 C20 C18 0.4(9) . . . . ?
Zn1 N2 C20 C18 176.6(5) . . . . ?
C16 C18 C20 N2 -0.5(10) . . . . ?
O10 C21 C22 C23 178.6(6) . . . . ?
C26 C21 C22 C23 -2.5(10) . . . . ?
C21 C22 C23 C24 0.6(9) . . . . ?
C21 C22 C23 C27 174.7(6) . . . . ?
C22 C23 C24 C25 0.9(9) . . . . ?
C27 C23 C24 C25 -173.1(6) . . . . ?
C23 C24 C25 C26 -0.5(9) . . . . ?
C23 C24 C25 C28 179.8(6) . . . . ?
O10 C21 C26 C25 -178.1(6) . . . . ?
C22 C21 C26 C25 3.0(10) . . . . ?
C24 C25 C26 C21 -1.5(9) . . . . ?
C28 C25 C26 C21 178.2(6) . . . . ?
Zn1 O7 C27 O6 13.8(8) . . . . ?
Zn1 O7 C27 C23 -164.7(4) . . . . ?
C22 C23 C27 O6 -166.9(6) . . . . ?
C24 C23 C27 O6 7.1(9) . . . . ?
C22 C23 C27 O7 11.6(8) . . . . ?
C24 C23 C27 O7 -174.3(6) . . . . ?
Zn1 O8 C28 O9 8.6(8) 1_455 . . . ?
Zn1 O8 C28 C25 -172.0(4) 1_455 . . . ?
C24 C25 C28 O9 -152.2(6) . . . . ?
C26 C25 C28 O9 28.1(9) . . . . ?
C24 C25 C28 O8 28.4(9) . . . . ?
C26 C25 C28 O8 -151.3(6) . . . . ?
